data_7130441
loop_
_publ_author_name
'Wu, Min'
'Zhang, Haiman'
'Wang, Ting'
'Lin, Shuang'
'Guo, Ziyang'
'Gao, Hui'
'Zhou, Zhi'
'Yi, Wei'

_publ_section_title
;
 Rh(iii)-Catalyzed chemo-, regio- and stereoselective carboamination of
 sulfonyl allenes with N-phenoxy amides or N-enoxy imides
;
_journal_name_full 'Chemical Communications'
_journal_paper_doi 10.1039/D2CC02982K
_journal_year 2022
_chemical_formula_moiety 'C20 H23 N O4 S'
_chemical_formula_sum 'C20 H23 N O4 S'
_chemical_formula_weight 373.45
_space_group_crystal_system monoclinic
_space_group_IT_number 14
_space_group_name_Hall '-P 2ybc'
_space_group_name_H-M_alt 'P 1 21/c 1'
_atom_sites_solution_hydrogens mixed
_atom_sites_solution_primary dual
_audit_creation_date 2021-07-14
_audit_creation_method
;
Olex2 1.3-alpha
(compiled 2020.09.11 svn.r3730fd0d for OlexSys, GUI svn.r6159)
;
_audit_update_record
;
2022-03-31 deposited with the CCDC.	2022-07-21 downloaded from the CCDC.
;
_cell_angle_alpha 90
_cell_angle_beta 90.211(11)
_cell_angle_gamma 90
_cell_formula_units_Z 8
_cell_length_a 19.1418(19)
_cell_length_b 11.1056(12)
_cell_length_c 20.762(2)
_cell_measurement_reflns_used 5247
_cell_measurement_temperature 149.99(10)
_cell_measurement_theta_max 26.7640
_cell_measurement_theta_min 2.6870
_cell_volume 4413.6(8)
_computing_cell_refinement 'CrysAlisPro 1.171.38.43f (Rigaku OD, 2015)'
_computing_data_collection 'CrysAlisPro 1.171.38.43f (Rigaku OD, 2015)'
_computing_data_reduction 'CrysAlisPro 1.171.38.43f (Rigaku OD, 2015)'
_computing_molecular_graphics 'Olex2 1.3-alpha (Dolomanov et al., 2009)'
_computing_publication_material 'Olex2 1.3-alpha (Dolomanov et al., 2009)'
_computing_structure_refinement 'SHELXL 2018/3 (Sheldrick, 2015)'
_computing_structure_solution 'SHELXT  (Sheldrick, 2015)'
_diffrn_ambient_environment N~2~
_diffrn_ambient_temperature 149.99(10)
_diffrn_detector 'CCD plate'
_diffrn_detector_area_resol_mean 5.2684
_diffrn_detector_type AtlasS2
_diffrn_measured_fraction_theta_full 0.994
_diffrn_measured_fraction_theta_max 0.994
_diffrn_measurement_details
;
List of Runs (angles in degrees, time in seconds):

  # Type    Start    End  Width  t~exp~   \w     \q     \k     \f   Frames
#--------------------------------------------------------------------------
  1  \w    -63.00 -11.00   1.00    7.00    --   11.90 -77.00 -60.00   52
  2  \w     -2.00  44.00   1.00    7.00    --   11.90 -77.00 -60.00   46
  3  \w     -3.00  53.00   1.00    7.00    --   11.90  57.00  90.00   56
  4  \w     -7.00  20.00   1.00    7.00    --  -11.27 -99.00-180.00   27
  5  \w    -20.00  47.00   1.00    7.00    --   11.90 -99.00   0.00   67
  6  \w      3.00  28.00   1.00    7.00    --   11.90 -99.00 -30.00   25
;
_diffrn_measurement_device 'four-circle diffractometer'
_diffrn_measurement_device_type 'SuperNova, Dual, Cu at zero, AtlasS2'
_diffrn_measurement_method '\w scans'
_diffrn_orient_matrix_type 'CrysAlisPro convention (1999,Acta A55,543-557)'
_diffrn_orient_matrix_UB_11 0.0278758000
_diffrn_orient_matrix_UB_12 -0.0076370000
_diffrn_orient_matrix_UB_13 -0.0220630000
_diffrn_orient_matrix_UB_21 0.0243943000
_diffrn_orient_matrix_UB_22 0.0065422000
_diffrn_orient_matrix_UB_23 0.0255783000
_diffrn_orient_matrix_UB_31 -0.0008546000
_diffrn_orient_matrix_UB_32 -0.0630601000
_diffrn_orient_matrix_UB_33 0.0051057000
_diffrn_radiation_monochromator mirror
_diffrn_radiation_probe x-ray
_diffrn_radiation_type 'Mo K\a'
_diffrn_radiation_wavelength 0.71073
_diffrn_reflns_av_R_equivalents 0.0947
_diffrn_reflns_av_unetI/netI 0.0922
_diffrn_reflns_Laue_measured_fraction_full 0.994
_diffrn_reflns_Laue_measured_fraction_max 0.994
_diffrn_reflns_limit_h_max 21
_diffrn_reflns_limit_h_min -22
_diffrn_reflns_limit_k_max 13
_diffrn_reflns_limit_k_min -13
_diffrn_reflns_limit_l_max 19
_diffrn_reflns_limit_l_min -24
_diffrn_reflns_number 25767
_diffrn_reflns_point_group_measured_fraction_full 0.994
_diffrn_reflns_point_group_measured_fraction_max 0.994
_diffrn_reflns_theta_full 25.000
_diffrn_reflns_theta_max 25.000
_diffrn_reflns_theta_min 1.962
_diffrn_source 'micro-focus sealed X-ray tube'
_diffrn_source_type 'SuperNova (Mo) X-ray Source'
_exptl_absorpt_coefficient_mu 0.168
_exptl_absorpt_correction_T_max 1.00000
_exptl_absorpt_correction_T_min 0.57410
_exptl_absorpt_correction_type multi-scan
_exptl_absorpt_process_details
;
CrysAlisPro 1.171.38.43f (Rigaku Oxford Diffraction, 2015)
Empirical absorption correction using spherical harmonics,
 implemented in SCALE3 ABSPACK scaling algorithm.
;
_exptl_crystal_colour colourless
_exptl_crystal_colour_primary colourless
_exptl_crystal_density_diffrn 1.124
_exptl_crystal_description block
_exptl_crystal_F_000 1584
_exptl_crystal_size_max 0.15
_exptl_crystal_size_mid 0.12
_exptl_crystal_size_min 0.11
_refine_diff_density_max 0.564
_refine_diff_density_min -0.449
_refine_diff_density_rms 0.093
_refine_ls_extinction_method none
_refine_ls_goodness_of_fit_ref 1.054
_refine_ls_hydrogen_treatment mixed
_refine_ls_matrix_type full
_refine_ls_number_parameters 487
_refine_ls_number_reflns 7719
_refine_ls_number_restraints 3
_refine_ls_restrained_S_all 1.076
_refine_ls_R_factor_all 0.1213
_refine_ls_R_factor_gt 0.0950
_refine_ls_shift/su_max 0.000
_refine_ls_shift/su_mean 0.000
_refine_ls_structure_factor_coef Fsqd
_refine_ls_weighting_details 'w=1/[\s^2^(Fo^2^)+(0.1310P)^2^+7.8050P] where P=(Fo^2^+2Fc^2^)/3'
_refine_ls_weighting_scheme calc
_refine_ls_wR_factor_gt 0.2462
_refine_ls_wR_factor_ref 0.2662
_reflns_Friedel_coverage 0.000
_reflns_number_gt 5511
_reflns_number_total 7719
_reflns_threshold_expression 'I > 2\s(I)'
_cod_data_source_file d2cc02982k2.cif
_cod_data_source_block 805-3b
_cod_original_cell_volume 4413.7(8)
_cod_database_code 7130441
_shelx_shelxl_version_number 2018/3
_shelx_space_group_comment
;
The symmetry employed for this shelxl refinement is uniquely defined
by the following loop, which should always be used as a source of
symmetry information in preference to the above space-group names.
They are only intended as comments.
;
_reflns_odcompleteness_completeness 98.55
_reflns_odcompleteness_iscentric 1
_reflns_odcompleteness_theta 26.32
_olex2_refinement_description
;
1. Fixed Uiso
 At 1.2 times of:
  All C(H) groups
 At 1.5 times of:
  All C(H,H,H) groups, All O(H) groups
2. Restrained distances
 N2-H2
 0.87 with sigma of 0.01
 C16-C15
 1.41 with sigma of 0.01
 C16-H16C
 0.8 with sigma of 0.01
3.a Aromatic/amide H refined with riding coordinates:
 C2(H2A), C3(H3A), C5(H5), C6(H6), C7(H7), C11(H11), C12(H12), C13(H13),
 C14(H14), C22(H22), C23(H23), C25(H25), C26(H26), C27(H27), C30(H30), C31(H31),
  C32(H32), C33(H33)
3.b Idealised Me refined as rotating group:
 C16(H16A,H16B,H16C), C17(H17A,H17B,H17C), C19(H19A,H19B,H19C), C20(H20A,H20B,
 H20C), C36(H36A,H36B,H36C), C37(H37A,H37B,H37C), C39(H39A,H39B,H39C), C40(H40A,
 H40B,H40C)
3.c Idealised tetrahedral OH refined as rotating group:
 O3(H3), O8(H8)
;
_smtbx_masks_void_probe_radius 1.2
_smtbx_masks_void_truncation_radius 1.2
_olex2_date_sample_data_collection 2021-07-14
_olex2_submission_special_instructions 'No special instructions were received'
_oxdiff_exptl_absorpt_empirical_details
;
Empirical correction (ABSPACK) includes:
- Absorption correction using spherical harmonics
- Frame scaling
;
_oxdiff_exptl_absorpt_empirical_full_max 1.856
_oxdiff_exptl_absorpt_empirical_full_min 0.465

loop_
_space_group_symop_operation_xyz
'x, y, z'
'-x, y+1/2, -z+1/2'
'-x, -y, -z'
'x, -y-1/2, z-1/2'

loop_
_atom_site_label
_atom_site_type_symbol
_atom_site_fract_x
_atom_site_fract_y
_atom_site_fract_z
_atom_site_U_iso_or_equiv
_atom_site_adp_type
_atom_site_occupancy
_atom_site_site_symmetry_order
_atom_site_calc_flag
_atom_site_refinement_flags_posn
_atom_site_refinement_flags_adp
_atom_site_refinement_flags_occupancy
_atom_site_disorder_assembly
_atom_site_disorder_group
S1 S 0.14934(6) 0.51614(10) 0.47396(6) 0.0297(3) Uani 1 1 d . . . . .
O1 O 0.15869(19) 0.4736(3) 0.53884(17) 0.0379(9) Uani 1 1 d . . . . .
O2 O 0.08542(17) 0.4864(3) 0.4403(2) 0.0417(9) Uani 1 1 d . . . . .
O3 O 0.2038(2) 0.9152(3) 0.5719(2) 0.0477(10) Uani 1 1 d . . . . .
H3 H 0.175504 0.863434 0.582297 0.072 Uiso 1 1 calc R U . . .
O4 O 0.13576(17) 0.7226(3) 0.62317(18) 0.0358(8) Uani 1 1 d . . . . .
N1 N 0.0460(2) 0.6602(4) 0.5613(2) 0.0322(10) Uani 1 1 d . . . . .
H1 H 0.015(3) 0.617(5) 0.561(2) 0.027(15) Uiso 1 1 d . . . . .
C1 C 0.2203(2) 0.4625(4) 0.4282(2) 0.0282(10) Uani 1 1 d . . . . .
C2 C 0.2145(3) 0.4496(5) 0.3618(3) 0.0391(13) Uani 1 1 d . . . . .
H2A H 0.172451 0.465750 0.340994 0.047 Uiso 1 1 calc R U . . .
C3 C 0.2712(3) 0.4130(5) 0.3274(3) 0.0481(15) Uani 1 1 d . . . . .
H3A H 0.267578 0.405577 0.282907 0.058 Uiso 1 1 calc R U . . .
C4 C 0.3348(3) 0.3863(4) 0.3577(3) 0.0357(12) Uani 1 1 d . . . . .
C5 C 0.3389(3) 0.3989(4) 0.4238(3) 0.0354(12) Uani 1 1 d . . . . .
H5 H 0.380813 0.382142 0.444775 0.042 Uiso 1 1 calc R U . . .
C6 C 0.2825(3) 0.4355(4) 0.4590(2) 0.0331(11) Uani 1 1 d . . . . .
H6 H 0.286033 0.442252 0.503518 0.040 Uiso 1 1 calc R U . . .
C7 C 0.1626(3) 0.6745(4) 0.4685(2) 0.0300(11) Uani 1 1 d . . . . .
H7 H 0.205200 0.696456 0.450518 0.036 Uiso 1 1 calc R U . . .
C8 C 0.1224(2) 0.7677(4) 0.4855(2) 0.0276(10) Uani 1 1 d . . . . .
C9 C 0.1493(2) 0.8896(4) 0.4676(2) 0.0277(11) Uani 1 1 d . . . . .
C10 C 0.1883(2) 0.9558(4) 0.5120(3) 0.0342(12) Uani 1 1 d . . . . .
C11 C 0.2141(3) 1.0696(5) 0.4946(3) 0.0451(15) Uani 1 1 d . . . . .
H11 H 0.239997 1.114489 0.523952 0.054 Uiso 1 1 calc R U . . .
C12 C 0.2007(3) 1.1151(5) 0.4331(3) 0.0505(16) Uani 1 1 d . . . . .
H12 H 0.217342 1.190796 0.421774 0.061 Uiso 1 1 calc R U . . .
C13 C 0.1636(3) 1.0499(5) 0.3898(3) 0.0433(14) Uani 1 1 d . . . . .
H13 H 0.155789 1.080115 0.348642 0.052 Uiso 1 1 calc R U . . .
C14 C 0.1370(2) 0.9376(4) 0.4068(3) 0.0339(11) Uani 1 1 d . . . . .
H14 H 0.110710 0.894222 0.377106 0.041 Uiso 1 1 calc R U . . .
C15 C 0.0490(2) 0.7640(4) 0.5169(3) 0.0329(12) Uani 1 1 d D . . . .
C16 C 0.0316(3) 0.8772(4) 0.5525(3) 0.0393(13) Uani 1 1 d D . . . .
H16A H 0.065139 0.889883 0.586308 0.059 Uiso 1 1 calc R U . . .
H16B H -0.014262 0.870220 0.570813 0.059 Uiso 1 1 calc R U . . .
H16C H 0.032564 0.944177 0.523303 0.059 Uiso 1 1 calc DR U . . .
C17 C -0.0041(3) 0.7429(5) 0.4631(3) 0.0434(14) Uani 1 1 d . . . . .
H17A H 0.003633 0.665119 0.444226 0.065 Uiso 1 1 calc R U . . .
H17B H 0.001152 0.803926 0.430680 0.065 Uiso 1 1 calc R U . . .
H17C H -0.050481 0.746412 0.480391 0.065 Uiso 1 1 calc R U . . .
C18 C 0.0876(3) 0.6504(4) 0.6124(2) 0.0314(11) Uani 1 1 d . . . . .
C19 C 0.0735(3) 0.5481(5) 0.6568(3) 0.0445(14) Uani 1 1 d . . . . .
H19A H 0.113951 0.533466 0.683088 0.067 Uiso 1 1 calc R U . . .
H19B H 0.062919 0.477263 0.632085 0.067 Uiso 1 1 calc R U . . .
H19C H 0.034481 0.567538 0.683776 0.067 Uiso 1 1 calc R U . . .
C20 C 0.3991(3) 0.3513(6) 0.3191(3) 0.0581(18) Uani 1 1 d . . . . .
H20A H 0.418843 0.421820 0.299625 0.087 Uiso 1 1 calc R U . . .
H20B H 0.386075 0.294882 0.286159 0.087 Uiso 1 1 calc R U . . .
H20C H 0.433010 0.314971 0.347255 0.087 Uiso 1 1 calc R U . . .
S2 S 0.45193(6) 0.75867(10) 0.49795(6) 0.0266(3) Uani 1 1 d . . . . .
O5 O 0.44498(18) 0.8822(3) 0.51958(16) 0.0357(8) Uani 1 1 d . . . . .
O6 O 0.52157(16) 0.7105(3) 0.49178(17) 0.0370(9) Uani 1 1 d . . . . .
O7 O 0.54412(18) 0.7764(3) 0.33073(17) 0.0364(8) Uani 1 1 d . . . . .
O8 O 0.4445(2) 0.6610(4) 0.2645(2) 0.0527(11) Uani 1 1 d . . . . .
H8 H 0.468464 0.705661 0.287057 0.079 Uiso 1 1 calc R U . . .
N2 N 0.5037(2) 0.9329(4) 0.3896(2) 0.0282(9) Uani 1 1 d D . . . .
H2 H 0.515(3) 0.991(3) 0.415(2) 0.038(15) Uiso 1 1 d D . . . .
C21 C 0.4046(2) 0.6660(4) 0.5510(2) 0.0244(10) Uani 1 1 d . . . . .
C22 C 0.3378(3) 0.7014(4) 0.5697(2) 0.0327(11) Uani 1 1 d . . . . .
H22 H 0.318962 0.773724 0.555306 0.039 Uiso 1 1 calc R U . . .
C23 C 0.3005(3) 0.6274(4) 0.6097(2) 0.0326(11) Uani 1 1 d . . . . .
H23 H 0.255681 0.650028 0.621830 0.039 Uiso 1 1 calc R U . . .
C24 C 0.3279(3) 0.5192(5) 0.6327(2) 0.0327(11) Uani 1 1 d . . . . .
C25 C 0.3944(3) 0.4866(4) 0.6140(2) 0.0318(11) Uani 1 1 d . . . . .
H25 H 0.413849 0.415499 0.629478 0.038 Uiso 1 1 calc R U . . .
C26 C 0.4324(2) 0.5581(4) 0.5725(2) 0.0294(11) Uani 1 1 d . . . . .
H26 H 0.476542 0.533881 0.559097 0.035 Uiso 1 1 calc R U . . .
C27 C 0.4051(2) 0.7372(4) 0.4254(2) 0.0240(10) Uani 1 1 d . . . . .
H27 H 0.380779 0.664841 0.423011 0.029 Uiso 1 1 calc R U . . .
C28 C 0.3987(2) 0.8075(4) 0.3732(2) 0.0252(10) Uani 1 1 d . . . . .
C29 C 0.3508(3) 0.7604(4) 0.3219(2) 0.0306(11) Uani 1 1 d . . . . .
C30 C 0.2801(3) 0.7860(5) 0.3253(3) 0.0385(12) Uani 1 1 d . . . . .
H30 H 0.263047 0.832974 0.358865 0.046 Uiso 1 1 calc R U . . .
C31 C 0.2341(3) 0.7415(5) 0.2785(3) 0.0508(15) Uani 1 1 d . . . . .
H31 H 0.186723 0.759024 0.280964 0.061 Uiso 1 1 calc R U . . .
C32 C 0.2589(3) 0.6722(6) 0.2293(3) 0.0539(17) Uani 1 1 d . . . . .
H32 H 0.228211 0.642283 0.198380 0.065 Uiso 1 1 calc R U . . .
C33 C 0.3296(3) 0.6465(5) 0.2254(3) 0.0474(14) Uani 1 1 d . . . . .
H33 H 0.346023 0.598588 0.192029 0.057 Uiso 1 1 calc R U . . .
C34 C 0.3759(3) 0.6913(5) 0.2708(3) 0.0391(13) Uani 1 1 d . . . . .
C35 C 0.4323(2) 0.9311(4) 0.3626(2) 0.0253(10) Uani 1 1 d . . . . .
C36 C 0.4347(3) 0.9661(5) 0.2916(2) 0.0334(11) Uani 1 1 d . . . . .
H36A H 0.456306 1.043632 0.287222 0.050 Uiso 1 1 calc R U . . .
H36B H 0.388032 0.969199 0.274579 0.050 Uiso 1 1 calc R U . . .
H36C H 0.461286 0.907304 0.268197 0.050 Uiso 1 1 calc R U . . .
C37 C 0.3884(3) 1.0265(4) 0.3988(3) 0.0346(12) Uani 1 1 d . . . . .
H37A H 0.384265 1.003794 0.443217 0.052 Uiso 1 1 calc R U . . .
H37B H 0.342699 1.031238 0.379695 0.052 Uiso 1 1 calc R U . . .
H37C H 0.410910 1.103488 0.395831 0.052 Uiso 1 1 calc R U . . .
C38 C 0.5540(2) 0.8582(4) 0.3710(2) 0.0290(11) Uani 1 1 d . . . . .
C39 C 0.6245(3) 0.8766(5) 0.4013(3) 0.0424(13) Uani 1 1 d . . . . .
H39A H 0.634890 0.810049 0.429286 0.064 Uiso 1 1 calc R U . . .
H39B H 0.624354 0.949891 0.425845 0.064 Uiso 1 1 calc R U . . .
H39C H 0.659281 0.881554 0.368274 0.064 Uiso 1 1 calc R U . . .
C40 C 0.2852(3) 0.4399(6) 0.6757(3) 0.0540(16) Uani 1 1 d . . . . .
H40A H 0.247217 0.405751 0.651531 0.081 Uiso 1 1 calc R U . . .
H40B H 0.266909 0.486734 0.710717 0.081 Uiso 1 1 calc R U . . .
H40C H 0.314009 0.376457 0.692545 0.081 Uiso 1 1 calc R U . . .

loop_
_atom_site_aniso_label
_atom_site_aniso_U_11
_atom_site_aniso_U_22
_atom_site_aniso_U_33
_atom_site_aniso_U_23
_atom_site_aniso_U_13
_atom_site_aniso_U_12
S1 0.0252(6) 0.0210(6) 0.0430(7) 0.0011(5) 0.0064(5) -0.0025(5)
O1 0.047(2) 0.0285(18) 0.038(2) 0.0068(15) 0.0139(17) 0.0044(16)
O2 0.0237(17) 0.035(2) 0.066(3) -0.0017(18) -0.0002(17) -0.0103(15)
O3 0.048(2) 0.038(2) 0.057(3) 0.0053(19) -0.014(2) -0.0079(18)
O4 0.0316(19) 0.0303(18) 0.045(2) 0.0001(16) -0.0017(16) 0.0013(16)
N1 0.025(2) 0.027(2) 0.044(3) 0.0104(19) 0.0037(19) -0.0009(19)
C1 0.031(2) 0.018(2) 0.036(3) -0.002(2) 0.004(2) -0.0052(19)
C2 0.039(3) 0.041(3) 0.037(3) 0.005(2) -0.005(2) 0.008(2)
C3 0.067(4) 0.052(4) 0.025(3) 0.004(3) 0.009(3) 0.014(3)
C4 0.043(3) 0.023(2) 0.041(3) 0.003(2) 0.011(2) 0.000(2)
C5 0.027(3) 0.027(3) 0.052(3) -0.004(2) 0.006(2) 0.002(2)
C6 0.036(3) 0.031(3) 0.032(3) -0.003(2) -0.005(2) -0.002(2)
C7 0.029(2) 0.023(2) 0.038(3) 0.006(2) 0.003(2) -0.002(2)
C8 0.017(2) 0.027(2) 0.039(3) 0.002(2) 0.0000(19) -0.0028(19)
C9 0.020(2) 0.016(2) 0.047(3) 0.002(2) 0.004(2) 0.0048(18)
C10 0.025(2) 0.025(3) 0.053(3) 0.000(2) -0.002(2) 0.003(2)
C11 0.025(3) 0.029(3) 0.082(4) 0.002(3) -0.002(3) -0.007(2)
C12 0.034(3) 0.028(3) 0.089(5) 0.016(3) 0.016(3) 0.003(2)
C13 0.041(3) 0.029(3) 0.060(4) 0.012(3) 0.010(3) 0.005(2)
C14 0.029(3) 0.031(3) 0.042(3) 0.003(2) 0.001(2) 0.001(2)
C15 0.022(2) 0.028(3) 0.048(3) 0.012(2) 0.008(2) -0.002(2)
C16 0.024(2) 0.029(3) 0.065(4) 0.005(3) 0.009(2) 0.005(2)
C17 0.020(2) 0.049(3) 0.061(4) 0.009(3) -0.004(2) -0.004(2)
C18 0.029(3) 0.029(3) 0.036(3) 0.001(2) 0.009(2) 0.007(2)
C19 0.053(3) 0.037(3) 0.044(3) 0.006(3) 0.011(3) 0.003(3)
C20 0.063(4) 0.049(4) 0.062(4) 0.003(3) 0.036(3) 0.008(3)
S2 0.0261(6) 0.0260(6) 0.0276(6) 0.0023(5) -0.0034(5) -0.0004(5)
O5 0.045(2) 0.0266(18) 0.0357(19) 0.0000(15) -0.0044(16) -0.0036(15)
O6 0.0243(17) 0.048(2) 0.039(2) 0.0099(17) 0.0011(15) 0.0029(16)
O7 0.0353(19) 0.038(2) 0.036(2) 0.0032(17) 0.0059(16) 0.0093(16)
O8 0.050(2) 0.057(3) 0.051(3) -0.022(2) -0.001(2) 0.013(2)
N2 0.026(2) 0.025(2) 0.034(2) 0.0002(18) -0.0023(17) -0.0022(17)
C21 0.026(2) 0.027(2) 0.020(2) 0.0001(19) -0.0030(18) 0.0001(19)
C22 0.030(3) 0.030(3) 0.038(3) -0.002(2) 0.000(2) 0.007(2)
C23 0.029(3) 0.036(3) 0.033(3) -0.007(2) 0.000(2) -0.003(2)
C24 0.038(3) 0.036(3) 0.025(2) -0.008(2) -0.005(2) -0.009(2)
C25 0.037(3) 0.022(2) 0.037(3) 0.005(2) -0.009(2) 0.000(2)
C26 0.026(2) 0.033(3) 0.030(3) -0.004(2) -0.005(2) 0.001(2)
C27 0.025(2) 0.022(2) 0.026(2) -0.0019(18) -0.0045(19) 0.0010(18)
C28 0.022(2) 0.024(2) 0.029(2) 0.0026(19) 0.0037(19) 0.0043(18)
C29 0.036(3) 0.024(2) 0.031(3) 0.008(2) -0.004(2) -0.007(2)
C30 0.032(3) 0.044(3) 0.040(3) 0.007(2) -0.003(2) 0.000(2)
C31 0.045(3) 0.049(4) 0.058(4) 0.010(3) -0.015(3) -0.009(3)
C32 0.065(4) 0.046(4) 0.051(4) 0.015(3) -0.020(3) -0.020(3)
C33 0.063(4) 0.044(3) 0.035(3) -0.001(3) -0.009(3) -0.007(3)
C34 0.047(3) 0.034(3) 0.036(3) -0.001(2) 0.005(2) 0.001(2)
C35 0.020(2) 0.024(2) 0.031(2) 0.007(2) 0.0019(19) 0.0025(19)
C36 0.031(3) 0.031(3) 0.038(3) 0.011(2) 0.001(2) -0.004(2)
C37 0.032(3) 0.022(2) 0.050(3) 0.001(2) -0.001(2) 0.006(2)
C38 0.025(2) 0.030(3) 0.032(3) 0.005(2) 0.003(2) 0.001(2)
C39 0.025(3) 0.044(3) 0.058(4) 0.008(3) 0.001(2) 0.003(2)
C40 0.050(3) 0.063(4) 0.049(4) 0.013(3) -0.001(3) -0.019(3)

loop_
_atom_type_symbol
_atom_type_description
_atom_type_scat_dispersion_real
_atom_type_scat_dispersion_imag
_atom_type_scat_source
C C 0.0033 0.0016 'International Tables Vol C Tables 4.2.6.8 and 6.1.1.4'
H H 0.0000 0.0000 'International Tables Vol C Tables 4.2.6.8 and 6.1.1.4'
N N 0.0061 0.0033 'International Tables Vol C Tables 4.2.6.8 and 6.1.1.4'
O O 0.0106 0.0060 'International Tables Vol C Tables 4.2.6.8 and 6.1.1.4'
S S 0.1246 0.1234 'International Tables Vol C Tables 4.2.6.8 and 6.1.1.4'

loop_
_geom_angle_atom_site_label_1
_geom_angle_atom_site_label_2
_geom_angle_atom_site_label_3
_geom_angle
_geom_angle_site_symmetry_1
_geom_angle_site_symmetry_3
_geom_angle_publ_flag
O1 S1 O2 118.7(2) . . ?
O1 S1 C1 107.5(2) . . ?
O1 S1 C7 111.5(2) . . ?
O2 S1 C1 108.3(2) . . ?
O2 S1 C7 108.4(2) . . ?
C1 S1 C7 100.9(2) . . ?
C10 O3 H3 109.5 . . ?
C15 N1 H1 121(4) . . ?
C18 N1 H1 115(4) . . ?
C18 N1 C15 122.5(4) . . ?
C2 C1 S1 120.8(4) . . ?
C6 C1 S1 119.2(4) . . ?
C6 C1 C2 120.0(5) . . ?
C1 C2 H2A 120.3 . . ?
C3 C2 C1 119.3(5) . . ?
C3 C2 H2A 120.3 . . ?
C2 C3 H3A 119.3 . . ?
C2 C3 C4 121.4(5) . . ?
C4 C3 H3A 119.3 . . ?
C3 C4 C20 121.4(5) . . ?
C5 C4 C3 118.1(5) . . ?
C5 C4 C20 120.4(5) . . ?
C4 C5 H5 119.4 . . ?
C6 C5 C4 121.3(5) . . ?
C6 C5 H5 119.4 . . ?
C1 C6 H6 120.1 . . ?
C5 C6 C1 119.9(5) . . ?
C5 C6 H6 120.1 . . ?
S1 C7 H7 114.2 . . ?
C8 C7 S1 131.6(4) . . ?
C8 C7 H7 114.2 . . ?
C7 C8 C9 115.8(4) . . ?
C7 C8 C15 127.9(4) . . ?
C9 C8 C15 116.2(4) . . ?
C10 C9 C8 119.8(5) . . ?
C14 C9 C8 121.1(5) . . ?
C14 C9 C10 119.1(4) . . ?
O3 C10 C9 123.2(4) . . ?
O3 C10 C11 117.3(5) . . ?
C9 C10 C11 119.5(5) . . ?
C10 C11 H11 120.1 . . ?
C12 C11 C10 119.8(6) . . ?
C12 C11 H11 120.1 . . ?
C11 C12 H12 119.7 . . ?
C13 C12 C11 120.5(5) . . ?
C13 C12 H12 119.7 . . ?
C12 C13 H13 119.9 . . ?
C12 C13 C14 120.1(6) . . ?
C14 C13 H13 119.9 . . ?
C9 C14 C13 120.9(5) . . ?
C9 C14 H14 119.5 . . ?
C13 C14 H14 119.5 . . ?
N1 C15 C8 108.7(4) . . ?
N1 C15 C16 109.8(4) . . ?
N1 C15 C17 108.0(4) . . ?
C16 C15 C8 113.0(4) . . ?
C16 C15 C17 110.0(4) . . ?
C17 C15 C8 107.3(4) . . ?
C15 C16 H16A 109.5 . . ?
C15 C16 H16B 109.5 . . ?
C15 C16 H16C 109.5 . . ?
H16A C16 H16B 109.5 . . ?
H16A C16 H16C 109.5 . . ?
H16B C16 H16C 109.5 . . ?
C15 C17 H17A 109.5 . . ?
C15 C17 H17B 109.5 . . ?
C15 C17 H17C 109.5 . . ?
H17A C17 H17B 109.5 . . ?
H17A C17 H17C 109.5 . . ?
H17B C17 H17C 109.5 . . ?
O4 C18 N1 122.2(5) . . ?
O4 C18 C19 121.2(5) . . ?
N1 C18 C19 116.6(5) . . ?
C18 C19 H19A 109.5 . . ?
C18 C19 H19B 109.5 . . ?
C18 C19 H19C 109.5 . . ?
H19A C19 H19B 109.5 . . ?
H19A C19 H19C 109.5 . . ?
H19B C19 H19C 109.5 . . ?
C4 C20 H20A 109.5 . . ?
C4 C20 H20B 109.5 . . ?
C4 C20 H20C 109.5 . . ?
H20A C20 H20B 109.5 . . ?
H20A C20 H20C 109.5 . . ?
H20B C20 H20C 109.5 . . ?
O5 S2 C21 108.1(2) . . ?
O5 S2 C27 110.2(2) . . ?
O6 S2 O5 117.7(2) . . ?
O6 S2 C21 108.5(2) . . ?
O6 S2 C27 109.9(2) . . ?
C21 S2 C27 101.2(2) . . ?
C34 O8 H8 109.5 . . ?
C35 N2 H2 119(4) . . ?
C38 N2 H2 117(4) . . ?
C38 N2 C35 123.6(4) . . ?
C22 C21 S2 119.0(4) . . ?
C26 C21 S2 120.6(4) . . ?
C26 C21 C22 120.4(4) . . ?
C21 C22 H22 120.6 . . ?
C23 C22 C21 118.7(5) . . ?
C23 C22 H22 120.6 . . ?
C22 C23 H23 119.1 . . ?
C22 C23 C24 121.9(5) . . ?
C24 C23 H23 119.1 . . ?
C23 C24 C40 120.3(5) . . ?
C25 C24 C23 118.4(5) . . ?
C25 C24 C40 121.3(5) . . ?
C24 C25 H25 119.5 . . ?
C26 C25 C24 120.9(5) . . ?
C26 C25 H25 119.5 . . ?
C21 C26 H26 120.2 . . ?
C25 C26 C21 119.7(4) . . ?
C25 C26 H26 120.2 . . ?
S2 C27 H27 114.5 . . ?
C28 C27 S2 130.9(4) . . ?
C28 C27 H27 114.5 . . ?
C27 C28 C29 115.2(4) . . ?
C27 C28 C35 126.9(4) . . ?
C29 C28 C35 117.8(4) . . ?
C30 C29 C28 119.3(4) . . ?
C30 C29 C34 119.4(5) . . ?
C34 C29 C28 121.4(4) . . ?
C29 C30 H30 119.9 . . ?
C29 C30 C31 120.3(5) . . ?
C31 C30 H30 119.9 . . ?
C30 C31 H31 120.0 . . ?
C32 C31 C30 120.1(6) . . ?
C32 C31 H31 120.0 . . ?
C31 C32 H32 120.0 . . ?
C31 C32 C33 120.1(6) . . ?
C33 C32 H32 120.0 . . ?
C32 C33 H33 119.7 . . ?
C34 C33 C32 120.6(6) . . ?
C34 C33 H33 119.7 . . ?
O8 C34 C29 122.9(5) . . ?
O8 C34 C33 117.5(5) . . ?
C33 C34 C29 119.6(5) . . ?
N2 C35 C28 110.2(4) . . ?
N2 C35 C36 109.4(4) . . ?
N2 C35 C37 108.1(4) . . ?
C28 C35 C37 108.3(4) . . ?
C36 C35 C28 112.4(4) . . ?
C36 C35 C37 108.2(4) . . ?
C35 C36 H36A 109.5 . . ?
C35 C36 H36B 109.5 . . ?
C35 C36 H36C 109.5 . . ?
H36A C36 H36B 109.5 . . ?
H36A C36 H36C 109.5 . . ?
H36B C36 H36C 109.5 . . ?
C35 C37 H37A 109.5 . . ?
C35 C37 H37B 109.5 . . ?
C35 C37 H37C 109.5 . . ?
H37A C37 H37B 109.5 . . ?
H37A C37 H37C 109.5 . . ?
H37B C37 H37C 109.5 . . ?
O7 C38 N2 122.7(4) . . ?
O7 C38 C39 120.8(4) . . ?
N2 C38 C39 116.5(5) . . ?
C38 C39 H39A 109.5 . . ?
C38 C39 H39B 109.5 . . ?
C38 C39 H39C 109.5 . . ?
H39A C39 H39B 109.5 . . ?
H39A C39 H39C 109.5 . . ?
H39B C39 H39C 109.5 . . ?
C24 C40 H40A 109.5 . . ?
C24 C40 H40B 109.5 . . ?
C24 C40 H40C 109.5 . . ?
H40A C40 H40B 109.5 . . ?
H40A C40 H40C 109.5 . . ?
H40B C40 H40C 109.5 . . ?

loop_
_geom_bond_atom_site_label_1
_geom_bond_atom_site_label_2
_geom_bond_distance
_geom_bond_site_symmetry_2
_geom_bond_publ_flag
S1 O1 1.438(4) . ?
S1 O2 1.445(4) . ?
S1 C1 1.763(5) . ?
S1 C7 1.781(5) . ?
O3 H3 0.8200 . ?
O3 C10 1.354(7) . ?
O4 C18 1.241(6) . ?
N1 H1 0.77(5) . ?
N1 C15 1.477(6) . ?
N1 C18 1.328(7) . ?
C1 C2 1.391(7) . ?
C1 C6 1.383(7) . ?
C2 H2A 0.9300 . ?
C2 C3 1.363(8) . ?
C3 H3A 0.9300 . ?
C3 C4 1.400(8) . ?
C4 C5 1.382(8) . ?
C4 C20 1.521(7) . ?
C5 H5 0.9300 . ?
C5 C6 1.367(7) . ?
C6 H6 0.9300 . ?
C7 H7 0.9300 . ?
C7 C8 1.338(7) . ?
C8 C9 1.496(6) . ?
C8 C15 1.551(6) . ?
C9 C10 1.393(7) . ?
C9 C14 1.388(7) . ?
C10 C11 1.404(7) . ?
C11 H11 0.9300 . ?
C11 C12 1.396(9) . ?
C12 H12 0.9300 . ?
C12 C13 1.353(9) . ?
C13 H13 0.9300 . ?
C13 C14 1.392(7) . ?
C14 H14 0.9300 . ?
C15 C16 1.497(6) . ?
C15 C17 1.527(7) . ?
C16 H16A 0.9600 . ?
C16 H16B 0.9600 . ?
C16 H16C 0.9600 . ?
C17 H17A 0.9600 . ?
C17 H17B 0.9600 . ?
C17 H17C 0.9600 . ?
C18 C19 1.488(7) . ?
C19 H19A 0.9600 . ?
C19 H19B 0.9600 . ?
C19 H19C 0.9600 . ?
C20 H20A 0.9600 . ?
C20 H20B 0.9600 . ?
C20 H20C 0.9600 . ?
S2 O5 1.450(3) . ?
S2 O6 1.443(3) . ?
S2 C21 1.762(5) . ?
S2 C27 1.766(5) . ?
O7 C38 1.249(6) . ?
O8 H8 0.8200 . ?
O8 C34 1.363(7) . ?
N2 H2 0.867(10) . ?
N2 C35 1.474(6) . ?
N2 C38 1.328(6) . ?
C21 C22 1.393(7) . ?
C21 C26 1.385(7) . ?
C22 H22 0.9300 . ?
C22 C23 1.371(7) . ?
C23 H23 0.9300 . ?
C23 C24 1.395(7) . ?
C24 C25 1.381(7) . ?
C24 C40 1.500(8) . ?
C25 H25 0.9300 . ?
C25 C26 1.380(7) . ?
C26 H26 0.9300 . ?
C27 H27 0.9300 . ?
C27 C28 1.341(6) . ?
C28 C29 1.498(7) . ?
C28 C35 1.532(6) . ?
C29 C30 1.385(7) . ?
C29 C34 1.397(7) . ?
C30 H30 0.9300 . ?
C30 C31 1.398(8) . ?
C31 H31 0.9300 . ?
C31 C32 1.365(9) . ?
C32 H32 0.9300 . ?
C32 C33 1.386(9) . ?
C33 H33 0.9300 . ?
C33 C34 1.384(8) . ?
C35 C36 1.526(7) . ?
C35 C37 1.549(7) . ?
C36 H36A 0.9600 . ?
C36 H36B 0.9600 . ?
C36 H36C 0.9600 . ?
C37 H37A 0.9600 . ?
C37 H37B 0.9600 . ?
C37 H37C 0.9600 . ?
C38 C39 1.501(7) . ?
C39 H39A 0.9600 . ?
C39 H39B 0.9600 . ?
C39 H39C 0.9600 . ?
C40 H40A 0.9600 . ?
C40 H40B 0.9600 . ?
C40 H40C 0.9600 . ?

loop_
_geom_torsion_atom_site_label_1
_geom_torsion_atom_site_label_2
_geom_torsion_atom_site_label_3
_geom_torsion_atom_site_label_4
_geom_torsion
_geom_torsion_site_symmetry_1
_geom_torsion_site_symmetry_2
_geom_torsion_site_symmetry_3
_geom_torsion_site_symmetry_4
_geom_torsion_publ_flag
S1 C1 C2 C3 177.1(4) . . . . ?
S1 C1 C6 C5 -177.1(4) . . . . ?
S1 C7 C8 C9 -174.6(4) . . . . ?
S1 C7 C8 C15 0.4(9) . . . . ?
O1 S1 C1 C2 156.3(4) . . . . ?
O1 S1 C1 C6 -25.0(4) . . . . ?
O1 S1 C7 C8 -76.0(6) . . . . ?
O2 S1 C1 C2 26.9(5) . . . . ?
O2 S1 C1 C6 -154.4(4) . . . . ?
O2 S1 C7 C8 56.5(6) . . . . ?
O3 C10 C11 C12 179.0(5) . . . . ?
C1 S1 C7 C8 170.1(5) . . . . ?
C1 C2 C3 C4 1.0(9) . . . . ?
C2 C1 C6 C5 1.6(7) . . . . ?
C2 C3 C4 C5 -0.4(8) . . . . ?
C2 C3 C4 C20 -177.0(5) . . . . ?
C3 C4 C5 C6 0.4(8) . . . . ?
C4 C5 C6 C1 -1.0(7) . . . . ?
C6 C1 C2 C3 -1.6(8) . . . . ?
C7 S1 C1 C2 -86.8(4) . . . . ?
C7 S1 C1 C6 91.9(4) . . . . ?
C7 C8 C9 C10 -94.3(6) . . . . ?
C7 C8 C9 C14 84.6(6) . . . . ?
C7 C8 C15 N1 35.2(7) . . . . ?
C7 C8 C15 C16 157.3(5) . . . . ?
C7 C8 C15 C17 -81.4(6) . . . . ?
C8 C9 C10 O3 0.1(7) . . . . ?
C8 C9 C10 C11 179.3(4) . . . . ?
C8 C9 C14 C13 -178.5(4) . . . . ?
C9 C8 C15 N1 -149.8(4) . . . . ?
C9 C8 C15 C16 -27.7(6) . . . . ?
C9 C8 C15 C17 93.6(5) . . . . ?
C9 C10 C11 C12 -0.3(7) . . . . ?
C10 C9 C14 C13 0.5(7) . . . . ?
C10 C11 C12 C13 -0.6(8) . . . . ?
C11 C12 C13 C14 1.5(8) . . . . ?
C12 C13 C14 C9 -1.4(8) . . . . ?
C14 C9 C10 O3 -178.9(4) . . . . ?
C14 C9 C10 C11 0.3(7) . . . . ?
C15 N1 C18 O4 -6.3(7) . . . . ?
C15 N1 C18 C19 173.4(4) . . . . ?
C15 C8 C9 C10 90.0(5) . . . . ?
C15 C8 C9 C14 -91.0(6) . . . . ?
C18 N1 C15 C8 62.0(6) . . . . ?
C18 N1 C15 C16 -62.0(6) . . . . ?
C18 N1 C15 C17 178.1(4) . . . . ?
C20 C4 C5 C6 177.1(5) . . . . ?
S2 C21 C22 C23 178.3(4) . . . . ?
S2 C21 C26 C25 -179.8(4) . . . . ?
S2 C27 C28 C29 -176.9(4) . . . . ?
S2 C27 C28 C35 0.1(7) . . . . ?
O5 S2 C21 C22 44.9(4) . . . . ?
O5 S2 C21 C26 -136.8(4) . . . . ?
O5 S2 C27 C28 41.0(5) . . . . ?
O6 S2 C21 C22 173.6(4) . . . . ?
O6 S2 C21 C26 -8.2(4) . . . . ?
O6 S2 C27 C28 -90.2(5) . . . . ?
C21 S2 C27 C28 155.2(4) . . . . ?
C21 C22 C23 C24 0.9(7) . . . . ?
C22 C21 C26 C25 -1.6(7) . . . . ?
C22 C23 C24 C25 -0.3(7) . . . . ?
C22 C23 C24 C40 -179.2(5) . . . . ?
C23 C24 C25 C26 -1.2(7) . . . . ?
C24 C25 C26 C21 2.2(7) . . . . ?
C26 C21 C22 C23 0.1(7) . . . . ?
C27 S2 C21 C22 -70.8(4) . . . . ?
C27 S2 C21 C26 107.4(4) . . . . ?
C27 C28 C29 C30 86.8(5) . . . . ?
C27 C28 C29 C34 -93.1(5) . . . . ?
C27 C28 C35 N2 38.3(6) . . . . ?
C27 C28 C35 C36 160.7(4) . . . . ?
C27 C28 C35 C37 -79.8(5) . . . . ?
C28 C29 C30 C31 -179.0(5) . . . . ?
C28 C29 C34 O8 0.8(8) . . . . ?
C28 C29 C34 C33 178.1(5) . . . . ?
C29 C28 C35 N2 -144.8(4) . . . . ?
C29 C28 C35 C36 -22.4(5) . . . . ?
C29 C28 C35 C37 97.1(5) . . . . ?
C29 C30 C31 C32 0.2(8) . . . . ?
C30 C29 C34 O8 -179.1(5) . . . . ?
C30 C29 C34 C33 -1.9(8) . . . . ?
C30 C31 C32 C33 -0.3(9) . . . . ?
C31 C32 C33 C34 -0.6(9) . . . . ?
C32 C33 C34 O8 179.1(5) . . . . ?
C32 C33 C34 C29 1.7(8) . . . . ?
C34 C29 C30 C31 1.0(8) . . . . ?
C35 N2 C38 O7 -3.0(7) . . . . ?
C35 N2 C38 C39 177.2(4) . . . . ?
C35 C28 C29 C30 -90.5(5) . . . . ?
C35 C28 C29 C34 89.6(5) . . . . ?
C38 N2 C35 C28 58.9(6) . . . . ?
C38 N2 C35 C36 -65.2(6) . . . . ?
C38 N2 C35 C37 177.1(4) . . . . ?
C40 C24 C25 C26 177.7(5) . . . . ?

loop_
_smtbx_masks_void_nr
_smtbx_masks_void_average_x
_smtbx_masks_void_average_y
_smtbx_masks_void_average_z
_smtbx_masks_void_volume
_smtbx_masks_void_count_electrons
_smtbx_masks_void_content
1 0.000 -0.396 0.250 387.0 116.7 ?
2 0.000 -0.974 0.750 387.0 116.7 ?
